data_5910281
loop_
_publ_author_name
'Wyckoff, R. W. G.'

_publ_section_title
;
Pages 51 & 52 from the Structure of Crystals, vol. 4 by Wyckoff R W G. 
published by Interscience Publishers, Inc. in 1951 
;
_journal_name_full 'The Structure of Crystals'
_journal_page_first 51
_journal_page_last 52
_journal_volume 4
_journal_year 1951
_chemical_formula_structural K2ReH9
_chemical_formula_sum 'H9 K2 Re'
_chemical_name_systematic 'potassium rhenium hydride'
_space_group_IT_number 189
_symmetry_cell_setting hexagonal
_symmetry_Int_Tables_number 189
_symmetry_space_group_name_Hall 'P -6 -2'
_symmetry_space_group_name_H-M 'P -6 2 m'
_audit_creation_date 2006-24-10
_audit_creation_method
;
Pages 51 & 52 from the Structure of Crystals, vol. 4 by Wyckoff R W G. 
published by Interscience Publishers, Inc. in 1951 
;
_audit_update_record 'created by Girish Upreti, Portland State University'
_cell_angle_alpha 90
_cell_angle_beta 90
_cell_angle_gamma 120
_cell_length_a 9.607
_cell_length_b 9.607
_cell_length_c 5.508
_cell_volume 440.251
_cod_original_formula_sum 'K2 Re H9'
_cod_database_code 5910281

loop_
_symmetry_equiv_pos_as_xyz
x,y,z
-x+y,-x,-z
-y,x-y,-z
-y,x-y,z
-x+y,-x,z
x-y,-y,-z
-x,-x+y,-z
y,x,-z
x,y,-z
y,x,z
x-y,-y,z
-x,-x+y,z

loop_
_atom_site_fract_x
_atom_site_fract_y
_atom_site_fract_z
_atom_site_label
0.00000 0.00000 0.00000 Re1
0.33333 0.66667 0.50000 Re2
-0.33333 -0.66667 -0.50000 Re3
0.58810 0.00000 0.00000 K1
0.00000 0.58810 0.00000 K2
-0.58810 -0.58810 0.00000 K3
0.26100 0.00000 0.50000 K4
0.00000 0.26100 0.50000 K5
-0.26100 -0.26100 0.50000 K6
0.17890 0.00000 0.00000 H1
0.00000 0.17890 0.00000 H2
-0.17890 -0.17890 0.00000 H3
0.87890 0.00000 0.21710 H4
0.00000 0.87890 0.21710 H5
-0.87890 -0.87890 0.21710 H6
0.87890 0.00000 -0.21710 H7
0.00000 0.87890 -0.21710 H8
-0.87890 -0.87890 -0.21710 H9
0.14830 0.62500 0.50000 H10
-0.62500 -0.47670 0.50000 H11
0.47670 -0.14830 0.50000 H12
0.62500 0.14830 0.50000 H13
-0.14830 0.47670 0.50000 H14
-0.47670 -0.14830 0.50000 H15
0.22400 0.52540 0.71250 H16
-0.52540 -0.30140 0.71250 H17
0.30140 -0.22400 0.71250 H18
0.22400 0.52540 -0.71250 H19
-0.52540 -0.30140 -0.71250 H20
0.30140 -0.22400 -0.71250 H21
0.52540 0.22400 0.71250 H22
-0.52540 0.30140 0.71250 H23
-0.30140 -0.52540 0.71250 H24
0.52540 0.22400 -0.71250 H25
-0.22400 0.30140 -0.71250 H26
-0.30140 -0.52540 -0.71250 H27
